data_4336525
loop_
_publ_author_name
'Michael K. Coggins'
'Lisa M. Brines'
'Julie A. Kovacs'

_publ_contact_author_address
;
Department of Chemistry
University of Washington
Seattle
Washington, 98195, USA
;
_publ_contact_author_email kaminsky@chem.washington.edu
_publ_contact_author_fax 00(206)6858665
_publ_contact_author_name 'Werner Kaminsky'
_publ_contact_author_phone 00(206)5437585
_publ_section_title
;
 Synthesis and Structural Characterization of a Series of MnIIIOR
 Complexes, Including a Water-Soluble MnIIIOH That Promotes Aerobic
 Hydrogen-Atom Transfer
;
_journal_name_full 'Inorganic Chemistry'
_journal_page_first 12383
_journal_page_last 12393
_journal_paper_doi 10.1021/ic401234t
_journal_volume 52
_journal_year 2013
_chemical_formula_moiety 'C17 H30 Mn N4 O S, C4 H10 O, F6 P, C2 H3 N'
_chemical_formula_sum 'C23 H43 F6 Mn N5 O2 P S'
_chemical_formula_weight 653.59
_chemical_name_common michael043
_chemical_name_systematic
;
 michael043
;
_space_group_IT_number 14
_symmetry_cell_setting monoclinic
_symmetry_Int_Tables_number 14
_symmetry_space_group_name_Hall '-P 2yn'
_symmetry_space_group_name_H-M 'P 1 21/n 1'
_atom_sites_solution_hydrogens geom
_atom_sites_solution_primary direct
_atom_sites_solution_secondary difmap
_audit_conform_dict_location ftp://ftp.iucr.org/pub/cif_core.dic
_audit_conform_dict_name cif_core.dic
_audit_conform_dict_version 2.4
_audit_creation_date 2011-05-24T11:57:39-00:00
_audit_creation_method 'WinGX routine CIF_UPDATE'
_cell_angle_alpha 90
_cell_angle_beta 97.872(2)
_cell_angle_gamma 90
_cell_formula_units_Z 4
_cell_length_a 8.4834(3)
_cell_length_b 16.4970(7)
_cell_length_c 22.0354(9)
_cell_measurement_reflns_used 1191
_cell_measurement_temperature 110(2)
_cell_measurement_theta_max 20
_cell_measurement_theta_min 3
_cell_volume 3054.8(2)
_computing_cell_refinement 'SAINT (Bruker, 2007)'
_computing_data_collection 'APEX2 (Bruker, 2007)'
_computing_data_reduction 'SAINT (Bruker, 2007)'
_computing_molecular_graphics 'ORTEP-3 for Windows (Farrugia, 1997)'
_computing_publication_material 'SHELXL-97 (Sheldrick, 1997)'
_computing_structure_refinement 'SHELXL-97 (Sheldrick, 2008)'
_computing_structure_solution 'SHELXS97 (Sheldrick, 1997)'
_diffrn_ambient_temperature 110(2)
_diffrn_measured_fraction_theta_full 1
_diffrn_measured_fraction_theta_max 0.997
_diffrn_measurement_device_type 'Bruker APEXII CCD area-detector'
_diffrn_measurement_method '\f and \w scans'
_diffrn_radiation_monochromator graphite
_diffrn_radiation_type MoK\a
_diffrn_radiation_wavelength 0.71073
_diffrn_reflns_av_R_equivalents 0.0313
_diffrn_reflns_av_unetI/netI 0.0152
_diffrn_reflns_limit_h_max 11
_diffrn_reflns_limit_h_min -11
_diffrn_reflns_limit_k_max 22
_diffrn_reflns_limit_k_min -22
_diffrn_reflns_limit_l_max 29
_diffrn_reflns_limit_l_min -29
_diffrn_reflns_number 106880
_diffrn_reflns_theta_full 25
_diffrn_reflns_theta_max 28.42
_diffrn_reflns_theta_min 1.55
_diffrn_source 'fine-focus sealed tube'
_exptl_absorpt_coefficient_mu 0.619
_exptl_absorpt_correction_T_max 0.9697
_exptl_absorpt_correction_T_min 0.8607
_exptl_absorpt_correction_type multi-scan
_exptl_absorpt_process_details '(SADABS; Bruker, 2007)'
_exptl_crystal_colour brown
_exptl_crystal_density_diffrn 1.421
_exptl_crystal_description block
_exptl_crystal_F_000 1368
_exptl_crystal_size_max 0.25
_exptl_crystal_size_mid 0.1
_exptl_crystal_size_min 0.05
_refine_diff_density_max 0.56
_refine_diff_density_min -0.285
_refine_diff_density_rms 0.046
_refine_ls_extinction_method none
_refine_ls_goodness_of_fit_ref 1.041
_refine_ls_hydrogen_treatment constr
_refine_ls_matrix_type full
_refine_ls_number_parameters 424
_refine_ls_number_reflns 7668
_refine_ls_number_restraints 9
_refine_ls_restrained_S_all 1.04
_refine_ls_R_factor_all 0.0326
_refine_ls_R_factor_gt 0.0265
_refine_ls_shift/su_max 0.002
_refine_ls_shift/su_mean 0
_refine_ls_structure_factor_coef Fsqd
_refine_ls_weighting_details 'calc w=1/[\s^2^(Fo^2^)+(0.0287P)^2^+1.5184P] where P=(Fo^2^+2Fc^2^)/3'
_refine_ls_weighting_scheme calc
_refine_ls_wR_factor_gt 0.0634
_refine_ls_wR_factor_ref 0.0668
_reflns_number_gt 6727
_reflns_number_total 7668
_reflns_threshold_expression >2\s(I)
_cod_data_source_file ic401234t_si_004.cif
_cod_data_source_block michael043_0ma
_cod_original_sg_symbol_H-M 'P 21/n'
_cod_database_code 4336525

loop_
_symmetry_equiv_pos_as_xyz
'x, y, z'
'-x+1/2, y+1/2, -z+1/2'
'-x, -y, -z'
'x-1/2, -y-1/2, z-1/2'

loop_
_atom_site_label
_atom_site_type_symbol
_atom_site_fract_x
_atom_site_fract_y
_atom_site_fract_z
_atom_site_U_iso_or_equiv
_atom_site_adp_type
_atom_site_occupancy
_atom_site_symmetry_multiplicity
_atom_site_calc_flag
_atom_site_refinement_flags
_atom_site_disorder_assembly
_atom_site_disorder_group
C1 C 0.28080(15) 0.88883(7) 0.37311(5) 0.0166(2) Uani 1 1 d . . .
C2 C 0.43299(17) 0.85424(9) 0.40960(6) 0.0271(3) Uani 1 1 d . . .
H2A H 0.5261 0.8793 0.3954 0.041 Uiso 1 1 calc R . .
H2B H 0.4364 0.7955 0.4034 0.041 Uiso 1 1 calc R . .
H2C H 0.4337 0.8658 0.4533 0.041 Uiso 1 1 calc R . .
C3 C 0.13298(17) 0.85729(9) 0.39915(6) 0.0262(3) Uani 1 1 d . . .
H3C H 0.1374 0.8746 0.4419 0.039 Uiso 1 1 calc R . .
H3D H 0.1306 0.7979 0.3971 0.039 Uiso 1 1 calc R . .
H3E H 0.0368 0.8792 0.375 0.039 Uiso 1 1 calc R . .
C4 C 0.28353(14) 0.98017(7) 0.37653(5) 0.0154(2) Uani 1 1 d . . .
C5 C 0.30153(16) 1.01929(8) 0.43854(6) 0.0222(3) Uani 1 1 d . . .
H5A H 0.3898 1.0581 0.442 0.033 Uiso 1 1 calc R . .
H5B H 0.3236 0.9776 0.4702 0.033 Uiso 1 1 calc R . .
H5C H 0.2029 1.0477 0.4439 0.033 Uiso 1 1 calc R . .
C6 C 0.28360(16) 1.11062(7) 0.32775(6) 0.0196(2) Uani 1 1 d . . .
H6A H 0.397 1.126 0.3297 0.023 Uiso 1 1 calc R . .
H6B H 0.2436 1.1324 0.3646 0.023 Uiso 1 1 calc R . .
C7 C 0.18855(16) 1.14663(8) 0.27050(6) 0.0207(2) Uani 1 1 d . . .
H7A H 0.0757 1.1512 0.2769 0.025 Uiso 1 1 calc R . .
H7B H 0.2284 1.202 0.2642 0.025 Uiso 1 1 calc R . .
C8 C 0.04417(16) 1.10021(8) 0.17275(6) 0.0236(3) Uani 1 1 d . . .
H8A H 0.057 1.0736 0.1335 0.028 Uiso 1 1 calc R . .
H8B H 0.0139 1.1574 0.1639 0.028 Uiso 1 1 calc R . .
C9 C -0.08771(16) 1.05806(9) 0.20109(7) 0.0270(3) Uani 1 1 d . . .
H9A H -0.1204 1.0921 0.2342 0.032 Uiso 1 1 calc R . .
H9B H -0.1815 1.05 0.1696 0.032 Uiso 1 1 calc R . .
C10 C 0.32596(15) 1.12440(8) 0.17861(6) 0.0231(3) Uani 1 1 d . . .
H10A H 0.3146 1.1832 0.1703 0.028 Uiso 1 1 calc R . .
H10B H 0.3136 1.0958 0.1387 0.028 Uiso 1 1 calc R . .
C11 C 0.48960(15) 1.10774(8) 0.21239(6) 0.0235(3) Uani 1 1 d . . .
H11A H 0.5706 1.1171 0.1848 0.028 Uiso 1 1 calc R . .
H11B H 0.5118 1.1451 0.2477 0.028 Uiso 1 1 calc R . .
C12 C 0.15455(14) 0.89482(7) 0.12169(5) 0.0171(2) Uani 1 1 d . . .
C13 C 0.07034(15) 0.82681(8) 0.13747(6) 0.0214(3) Uani 1 1 d . . .
H13 H 0.0824 0.8089 0.1788 0.026 Uiso 1 1 calc R . .
C14 C -0.03072(16) 0.78537(9) 0.09312(7) 0.0290(3) Uani 1 1 d . . .
H14 H -0.0877 0.7394 0.1044 0.035 Uiso 1 1 calc R . .
C15 C -0.04901(18) 0.81041(10) 0.03268(7) 0.0351(4) Uani 1 1 d . . .
H15 H -0.1186 0.7821 0.0025 0.042 Uiso 1 1 calc R . .
C16 C 0.03493(19) 0.87707(11) 0.01657(6) 0.0356(4) Uani 1 1 d . . .
H16 H 0.023 0.8942 -0.025 0.043 Uiso 1 1 calc R . .
C17 C 0.13639(17) 0.91937(9) 0.06027(6) 0.0255(3) Uani 1 1 d . . .
H17 H 0.1935 0.965 0.0485 0.031 Uiso 1 1 calc R . .
N6 N -0.374(5) 1.1677(8) 0.0777(10) 0.077(6) Uani 0.41(4) 1 d PD A 4
C24 C -0.354(3) 1.2157(9) 0.0436(8) 0.042(3) Uani 0.41(4) 1 d PD A 4
C25 C -0.333(3) 1.2783(13) -0.0008(11) 0.043(3) Uani 0.41(4) 1 d PDU A 4
H25A H -0.4358 1.3029 -0.0159 0.065 Uiso 0.41(4) 1 calc PR A 4
H25B H -0.2873 1.2542 -0.0352 0.065 Uiso 0.41(4) 1 calc PR A 4
H25C H -0.2605 1.3199 0.0187 0.065 Uiso 0.41(4) 1 calc PR A 4
N5 N -0.3116(10) 1.1819(7) 0.0926(4) 0.0478(19) Uani 0.59(4) 1 d PD A 3
C18 C -0.3198(11) 1.2282(7) 0.0545(5) 0.0294(15) Uani 0.59(4) 1 d PD A 3
C19 C -0.3272(19) 1.2882(9) 0.0062(7) 0.040(2) Uani 0.59(4) 1 d PDU A 3
H19A H -0.3246 1.3426 0.0241 0.06 Uiso 0.59(4) 1 calc PR A 3
H19B H -0.4261 1.2812 -0.022 0.06 Uiso 0.59(4) 1 calc PR A 3
H19C H -0.2359 1.2813 -0.0162 0.06 Uiso 0.59(4) 1 calc PR A 3
C20 C 0.3587(2) 1.05017(13) -0.06974(8) 0.0493(5) Uani 1 1 d . . .
H20A H 0.2424 1.0474 -0.0733 0.074 Uiso 1 1 calc R . .
H20B H 0.4036 1.0539 -0.0264 0.074 Uiso 1 1 calc R . .
H20C H 0.399 1.0013 -0.0877 0.074 Uiso 1 1 calc R . .
C21 C 0.40603(18) 1.12336(11) -0.10307(7) 0.0379(4) Uani 1 1 d . . .
H21A H 0.37 1.1731 -0.0839 0.046 Uiso 1 1 calc R . .
H21B H 0.5233 1.1256 -0.1007 0.046 Uiso 1 1 calc R . .
C22 C 0.3735(2) 1.18865(9) -0.19931(8) 0.0383(4) Uani 1 1 d . . .
H22A H 0.4886 1.1887 -0.2027 0.046 Uiso 1 1 calc R . .
H22B H 0.3487 1.2385 -0.1775 0.046 Uiso 1 1 calc R . .
C23 C 0.2792(2) 1.18729(11) -0.26194(9) 0.0451(4) Uani 1 1 d . . .
H23A H 0.3043 1.1379 -0.2834 0.068 Uiso 1 1 calc R . .
H23B H 0.3062 1.2349 -0.285 0.068 Uiso 1 1 calc R . .
H23C H 0.1653 1.1882 -0.2583 0.068 Uiso 1 1 calc R . .
N1 N 0.26848(12) 1.02126(6) 0.32659(4) 0.01419(19) Uani 1 1 d . . .
N2 N 0.19823(12) 1.09753(6) 0.21418(5) 0.0167(2) Uani 1 1 d . . .
N3 N -0.02947(13) 0.97928(7) 0.22603(5) 0.0218(2) Uani 1 1 d . . .
H3A H -0.0676 0.9388 0.1992 0.026 Uiso 1 1 calc R . .
H3B H -0.0677 0.9702 0.2625 0.026 Uiso 1 1 calc R . .
N4 N 0.49871(12) 1.02261(6) 0.23425(5) 0.0173(2) Uani 1 1 d . . .
H4A H 0.5605 1.0199 0.2719 0.021 Uiso 1 1 calc R . .
H4B H 0.5454 0.9909 0.2073 0.021 Uiso 1 1 calc R . .
O1 O 0.25486(10) 0.93625(5) 0.16268(4) 0.01842(18) Uani 1 1 d . . .
O2 O 0.33497(11) 1.11912(6) -0.16591(5) 0.0274(2) Uani 1 1 d . . .
F7 F 0.8003(7) 0.6080(3) 0.06264(15) 0.056(2) Uani 0.371(6) 1 d P B 1
F8 F 0.8406(4) 0.5027(2) 0.1262(2) 0.0545(17) Uani 0.371(6) 1 d P B 1
F10 F 0.5617(5) 0.6285(2) 0.0941(2) 0.0616(18) Uani 0.371(6) 1 d P B 1
F9 F 0.6019(6) 0.5224(3) 0.15602(14) 0.0523(16) Uani 0.371(6) 1 d P B 1
F1 F 0.7048(4) 0.49409(13) 0.15831(8) 0.0532(10) Uani 0.629(6) 1 d P B 2
F2 F 0.86328(19) 0.53660(17) 0.09115(11) 0.0497(9) Uani 0.629(6) 1 d P B 2
F3 F 0.5352(2) 0.5955(2) 0.12900(14) 0.0609(11) Uani 0.629(6) 1 d P B 2
F4 F 0.6948(4) 0.63758(12) 0.06134(9) 0.0501(9) Uani 0.629(6) 1 d P B 2
F5 F 0.61114(11) 0.50853(6) 0.05765(4) 0.0371(2) Uani 1 1 d . B .
F6 F 0.78812(10) 0.62282(5) 0.16216(4) 0.03051(18) Uani 1 1 d . B .
P1 P 0.69909(4) 0.56566(2) 0.109105(14) 0.01885(7) Uani 1 1 d . . .
S1 S 0.27529(4) 0.854818(18) 0.293309(13) 0.01987(7) Uani 1 1 d . . .
Mn1 Mn 0.24583(2) 0.974185(10) 0.241993(8) 0.01255(5) Uani 1 1 d . . .

loop_
_atom_site_aniso_label
_atom_site_aniso_U_11
_atom_site_aniso_U_22
_atom_site_aniso_U_33
_atom_site_aniso_U_23
_atom_site_aniso_U_13
_atom_site_aniso_U_12
C1 0.0222(6) 0.0151(6) 0.0130(5) 0.0017(4) 0.0040(4) 0.0006(5)
C2 0.0321(7) 0.0242(7) 0.0236(6) 0.0047(5) -0.0015(5) 0.0068(6)
C3 0.0320(7) 0.0239(7) 0.0253(6) -0.0016(5) 0.0130(5) -0.0079(6)
C4 0.0144(5) 0.0171(6) 0.0153(5) -0.0006(4) 0.0034(4) -0.0005(4)
C5 0.0293(7) 0.0221(6) 0.0151(6) -0.0018(5) 0.0032(5) -0.0005(5)
C6 0.0269(6) 0.0123(6) 0.0192(6) -0.0015(4) 0.0023(5) -0.0012(5)
C7 0.0268(6) 0.0140(6) 0.0215(6) 0.0006(5) 0.0036(5) 0.0027(5)
C8 0.0241(6) 0.0242(7) 0.0215(6) 0.0048(5) -0.0003(5) 0.0069(5)
C9 0.0171(6) 0.0290(7) 0.0339(7) -0.0005(6) -0.0008(5) 0.0045(5)
C10 0.0241(6) 0.0223(6) 0.0245(6) 0.0078(5) 0.0088(5) 0.0002(5)
C11 0.0203(6) 0.0224(6) 0.0288(7) 0.0069(5) 0.0066(5) -0.0021(5)
C12 0.0166(5) 0.0188(6) 0.0159(5) -0.0040(4) 0.0025(4) 0.0037(4)
C13 0.0211(6) 0.0200(6) 0.0227(6) -0.0020(5) 0.0016(5) 0.0017(5)
C14 0.0223(6) 0.0235(7) 0.0405(8) -0.0116(6) 0.0020(6) 0.0007(5)
C15 0.0270(7) 0.0435(9) 0.0323(8) -0.0220(7) -0.0045(6) 0.0051(6)
C16 0.0360(8) 0.0531(10) 0.0162(6) -0.0072(6) -0.0018(5) 0.0099(7)
C17 0.0280(7) 0.0316(7) 0.0171(6) 0.0001(5) 0.0043(5) 0.0032(6)
N6 0.138(15) 0.044(4) 0.063(7) 0.013(4) 0.061(8) 0.009(6)
C24 0.060(9) 0.033(4) 0.036(5) -0.002(4) 0.019(5) 0.001(4)
C25 0.042(4) 0.040(5) 0.047(5) 0.013(4) 0.003(4) 0.003(4)
N5 0.059(3) 0.044(3) 0.045(3) 0.018(2) 0.023(2) 0.0147(19)
C18 0.027(3) 0.029(3) 0.033(3) 0.003(2) 0.0073(18) 0.0018(18)
C19 0.033(3) 0.044(4) 0.043(3) 0.020(3) 0.008(3) 0.004(3)
C20 0.0574(11) 0.0581(12) 0.0300(8) -0.0044(8) -0.0026(8) 0.0172(10)
C21 0.0228(7) 0.0507(10) 0.0397(8) -0.0219(8) 0.0017(6) 0.0049(7)
C22 0.0386(9) 0.0220(7) 0.0593(11) -0.0083(7) 0.0242(8) -0.0051(6)
C23 0.0523(10) 0.0305(9) 0.0570(11) 0.0142(8) 0.0238(9) 0.0045(8)
N1 0.0151(4) 0.0125(5) 0.0153(4) -0.0007(4) 0.0032(4) -0.0003(4)
N2 0.0167(5) 0.0167(5) 0.0176(5) 0.0045(4) 0.0049(4) 0.0021(4)
N3 0.0180(5) 0.0235(6) 0.0242(5) -0.0016(4) 0.0038(4) -0.0011(4)
N4 0.0166(5) 0.0180(5) 0.0176(5) 0.0008(4) 0.0031(4) 0.0007(4)
O1 0.0193(4) 0.0225(5) 0.0140(4) -0.0030(3) 0.0040(3) -0.0033(3)
O2 0.0248(5) 0.0258(5) 0.0325(5) -0.0069(4) 0.0071(4) -0.0020(4)
F7 0.085(4) 0.060(3) 0.0274(15) -0.0141(17) 0.028(2) -0.051(3)
F8 0.048(2) 0.044(2) 0.064(3) -0.024(2) -0.017(2) 0.0277(16)
F10 0.052(3) 0.060(2) 0.063(3) -0.014(2) -0.028(2) 0.0357(19)
F9 0.066(3) 0.069(3) 0.0265(14) 0.0013(16) 0.0220(17) -0.032(3)
F1 0.086(2) 0.0401(11) 0.0287(9) 0.0100(7) -0.0075(10) -0.0253(12)
F2 0.0222(8) 0.0831(19) 0.0443(14) -0.0201(14) 0.0066(7) 0.0134(8)
F3 0.0187(8) 0.106(2) 0.0592(17) -0.0412(18) 0.0108(8) 0.0025(10)
F4 0.062(2) 0.0441(11) 0.0359(9) 0.0182(8) -0.0211(10) -0.0163(11)
F5 0.0394(5) 0.0468(6) 0.0248(4) -0.0100(4) 0.0029(4) -0.0173(4)
F6 0.0335(4) 0.0314(5) 0.0243(4) -0.0058(3) -0.0040(3) -0.0016(4)
P1 0.01553(14) 0.02561(17) 0.01575(15) -0.00073(12) 0.00331(11) -0.00086(12)
S1 0.03298(17) 0.01193(14) 0.01536(14) 0.00040(10) 0.00573(12) 0.00149(12)
Mn1 0.01465(8) 0.01168(9) 0.01157(8) 0.00055(6) 0.00270(6) -0.00006(6)

loop_
_atom_type_symbol
_atom_type_description
_atom_type_scat_dispersion_real
_atom_type_scat_dispersion_imag
_atom_type_scat_source
C C 0.0033 0.0016 'International Tables Vol C Tables 4.2.6.8 and 6.1.1.4'
H H 0 0 'International Tables Vol C Tables 4.2.6.8 and 6.1.1.4'
N N 0.0061 0.0033 'International Tables Vol C Tables 4.2.6.8 and 6.1.1.4'
O O 0.0106 0.006 'International Tables Vol C Tables 4.2.6.8 and 6.1.1.4'
F F 0.0171 0.0103 'International Tables Vol C Tables 4.2.6.8 and 6.1.1.4'
P P 0.1023 0.0942 'International Tables Vol C Tables 4.2.6.8 and 6.1.1.4'
S S 0.1246 0.1234 'International Tables Vol C Tables 4.2.6.8 and 6.1.1.4'
Mn Mn 0.3368 0.7283 'International Tables Vol C Tables 4.2.6.8 and 6.1.1.4'

loop_
_geom_angle_atom_site_label_1
_geom_angle_atom_site_label_2
_geom_angle_atom_site_label_3
_geom_angle
C4 C1 C2 109.82(11)
C4 C1 C3 109.07(10)
C2 C1 C3 110.42(11)
C4 C1 S1 110.52(8)
C2 C1 S1 107.26(9)
C3 C1 S1 109.73(9)
C1 C2 H2A 109.5
C1 C2 H2B 109.5
H2A C2 H2B 109.5
C1 C2 H2C 109.5
H2A C2 H2C 109.5
H2B C2 H2C 109.5
C1 C3 H3C 109.5
C1 C3 H3D 109.5
H3C C3 H3D 109.5
C1 C3 H3E 109.5
H3C C3 H3E 109.5
H3D C3 H3E 109.5
N1 C4 C5 122.65(11)
N1 C4 C1 119.04(10)
C5 C4 C1 118.31(10)
C4 C5 H5A 109.5
C4 C5 H5B 109.5
H5A C5 H5B 109.5
C4 C5 H5C 109.5
H5A C5 H5C 109.5
H5B C5 H5C 109.5
N1 C6 C7 109.86(10)
N1 C6 H6A 109.7
C7 C6 H6A 109.7
N1 C6 H6B 109.7
C7 C6 H6B 109.7
H6A C6 H6B 108.2
N2 C7 C6 113.20(10)
N2 C7 H7A 108.9
C6 C7 H7A 108.9
N2 C7 H7B 108.9
C6 C7 H7B 108.9
H7A C7 H7B 107.8
N2 C8 C9 111.57(10)
N2 C8 H8A 109.3
C9 C8 H8A 109.3
N2 C8 H8B 109.3
C9 C8 H8B 109.3
H8A C8 H8B 108
N3 C9 C8 109.21(10)
N3 C9 H9A 109.8
C8 C9 H9A 109.8
N3 C9 H9B 109.8
C8 C9 H9B 109.8
H9A C9 H9B 108.3
N2 C10 C11 111.90(10)
N2 C10 H10A 109.2
C11 C10 H10A 109.2
N2 C10 H10B 109.2
C11 C10 H10B 109.2
H10A C10 H10B 107.9
N4 C11 C10 109.65(10)
N4 C11 H11A 109.7
C10 C11 H11A 109.7
N4 C11 H11B 109.7
C10 C11 H11B 109.7
H11A C11 H11B 108.2
O1 C12 C13 122.68(11)
O1 C12 C17 118.64(12)
C13 C12 C17 118.66(12)
C14 C13 C12 120.46(13)
C14 C13 H13 119.8
C12 C13 H13 119.8
C15 C14 C13 120.52(14)
C15 C14 H14 119.7
C13 C14 H14 119.7
C14 C15 C16 119.42(13)
C14 C15 H15 120.3
C16 C15 H15 120.3
C15 C16 C17 120.91(14)
C15 C16 H16 119.5
C17 C16 H16 119.5
C16 C17 C12 120.03(14)
C16 C17 H17 120
C12 C17 H17 120
N6 C24 C25 179(2)
N5 C18 C19 178.8(10)
C21 C20 H20A 109.5
C21 C20 H20B 109.5
H20A C20 H20B 109.5
C21 C20 H20C 109.5
H20A C20 H20C 109.5
H20B C20 H20C 109.5
O2 C21 C20 109.21(13)
O2 C21 H21A 109.8
C20 C21 H21A 109.8
O2 C21 H21B 109.8
C20 C21 H21B 109.8
H21A C21 H21B 108.3
O2 C22 C23 109.43(13)
O2 C22 H22A 109.8
C23 C22 H22A 109.8
O2 C22 H22B 109.8
C23 C22 H22B 109.8
H22A C22 H22B 108.2
C22 C23 H23A 109.5
C22 C23 H23B 109.5
H23A C23 H23B 109.5
C22 C23 H23C 109.5
H23A C23 H23C 109.5
H23B C23 H23C 109.5
C4 N1 C6 120.86(10)
C4 N1 Mn1 125.33(8)
C6 N1 Mn1 113.53(7)
C8 N2 C10 108.02(10)
C8 N2 C7 110.48(10)
C10 N2 C7 113.75(10)
C8 N2 Mn1 108.55(8)
C10 N2 Mn1 108.08(7)
C7 N2 Mn1 107.84(7)
C9 N3 Mn1 111.67(8)
C9 N3 H3A 109.3
Mn1 N3 H3A 109.3
C9 N3 H3B 109.3
Mn1 N3 H3B 109.3
H3A N3 H3B 107.9
C11 N4 Mn1 110.04(7)
C11 N4 H4A 109.7
Mn1 N4 H4A 109.7
C11 N4 H4B 109.7
Mn1 N4 H4B 109.7
H4A N4 H4B 108.2
C12 O1 Mn1 134.25(7)
C22 O2 C21 111.33(12)
F10 P1 F2 144.1(2)
F10 P1 F9 89.8(2)
F2 P1 F9 125.9(2)
F10 P1 F5 88.82(13)
F2 P1 F5 89.15(8)
F9 P1 F5 87.85(12)
F10 P1 F4 54.1(2)
F2 P1 F4 90.09(13)
F9 P1 F4 143.9(2)
F5 P1 F4 90.25(8)
F10 P1 F7 91.5(3)
F2 P1 F7 52.8(2)
F9 P1 F7 178.7(3)
F5 P1 F7 92.49(11)
F2 P1 F3 178.53(10)
F5 P1 F3 92.16(8)
F4 P1 F3 90.57(14)
F7 P1 F3 127.8(2)
F10 P1 F8 178.39(17)
F9 P1 F8 89.7(2)
F5 P1 F8 92.69(12)
F4 P1 F8 126.4(2)
F7 P1 F8 89.0(2)
F3 P1 F8 142.6(2)
F10 P1 F1 125.9(2)
F2 P1 F1 89.99(14)
F5 P1 F1 90.78(8)
F4 P1 F1 178.96(10)
F7 P1 F1 142.6(2)
F3 P1 F1 89.33(15)
F10 P1 F6 91.52(13)
F2 P1 F6 91.01(8)
F9 P1 F6 91.41(12)
F5 P1 F6 179.18(5)
F4 P1 F6 90.55(7)
F7 P1 F6 88.24(11)
F3 P1 F6 87.68(8)
F8 P1 F6 86.96(12)
F1 P1 F6 88.42(7)
C1 S1 Mn1 101.44(4)
O1 Mn1 N1 171.55(4)
O1 Mn1 N2 94.63(4)
N1 Mn1 N2 83.60(4)
O1 Mn1 S1 99.20(3)
N1 Mn1 S1 83.26(3)
N2 Mn1 S1 165.65(3)
O1 Mn1 N3 92.28(4)
N1 Mn1 N3 95.36(4)
N2 Mn1 N3 77.05(4)
S1 Mn1 N3 98.47(3)
O1 Mn1 N4 83.66(4)
N1 Mn1 N4 87.89(4)
N2 Mn1 N4 78.00(4)
S1 Mn1 N4 107.23(3)
N3 Mn1 N4 154.30(4)

loop_
_geom_bond_atom_site_label_1
_geom_bond_atom_site_label_2
_geom_bond_distance
C1 C4 1.5088(17)
C1 C2 1.5344(18)
C1 C3 1.5393(17)
C1 S1 1.8403(12)
C2 H2A 0.98
C2 H2B 0.98
C2 H2C 0.98
C3 H3C 0.98
C3 H3D 0.98
C3 H3E 0.98
C4 N1 1.2839(15)
C4 C5 1.4998(16)
C5 H5A 0.98
C5 H5B 0.98
C5 H5C 0.98
C6 N1 1.4796(15)
C6 C7 1.5219(17)
C6 H6A 0.99
C6 H6B 0.99
C7 N2 1.4936(16)
C7 H7A 0.99
C7 H7B 0.99
C8 N2 1.4889(16)
C8 C9 1.5220(19)
C8 H8A 0.99
C8 H8B 0.99
C9 N3 1.4700(18)
C9 H9A 0.99
C9 H9B 0.99
C10 N2 1.4892(15)
C10 C11 1.5079(19)
C10 H10A 0.99
C10 H10B 0.99
C11 N4 1.4833(16)
C11 H11A 0.99
C11 H11B 0.99
C12 O1 1.3404(15)
C12 C13 1.3994(18)
C12 C17 1.4008(17)
C13 C14 1.3885(19)
C13 H13 0.95
C14 C15 1.383(2)
C14 H14 0.95
C15 C16 1.383(3)
C15 H15 0.95
C16 C17 1.389(2)
C16 H16 0.95
C17 H17 0.95
N6 C24 1.119(10)
C24 C25 1.452(12)
C25 H25A 0.98
C25 H25B 0.98
C25 H25C 0.98
N5 C18 1.129(7)
C18 C19 1.449(8)
C19 H19A 0.98
C19 H19B 0.98
C19 H19C 0.98
C20 C21 1.497(3)
C20 H20A 0.98
C20 H20B 0.98
C20 H20C 0.98
C21 O2 1.4341(19)
C21 H21A 0.99
C21 H21B 0.99
C22 O2 1.4249(19)
C22 C23 1.497(3)
C22 H22A 0.99
C22 H22B 0.99
C23 H23A 0.98
C23 H23B 0.98
C23 H23C 0.98
N1 Mn1 2.0043(10)
N2 Mn1 2.1474(10)
N3 Mn1 2.3152(11)
N3 H3A 0.92
N3 H3B 0.92
N4 Mn1 2.3173(10)
N4 H4A 0.92
N4 H4B 0.92
O1 Mn1 1.8678(8)
F7 P1 1.585(3)
F8 P1 1.594(3)
F10 P1 1.561(3)
F9 P1 1.579(3)
F1 P1 1.5992(17)
F2 P1 1.5740(15)
F3 P1 1.5920(16)
F4 P1 1.5831(17)
F5 P1 1.5808(9)
F6 P1 1.6076(9)
S1 Mn1 2.2675(3)
